data_1568315
loop_
_publ_author_name
'Kobayashi, Yoshinao'
'Sunada, Yusuke'

_publ_section_title
;
 Germanium hydrides as an efficient hydrogen-storage material operated by
 an iron catalyst.
;
_journal_issue 5
_journal_name_full 'Chemical science'
_journal_page_first 1065
_journal_page_last 1071
_journal_paper_doi 10.1039/d2sc06011f
_journal_volume 14
_journal_year 2023
_chemical_formula_moiety 'C40 H62 Fe N4'
_chemical_formula_sum 'C40 H62 Fe N4'
_chemical_formula_weight 654.80
_space_group_crystal_system monoclinic
_space_group_IT_number 15
_space_group_name_Hall '-C 2yc'
_space_group_name_H-M_alt 'C 1 2/c 1'
_atom_sites_solution_hydrogens geom
_atom_sites_solution_primary direct
_atom_sites_solution_secondary difmap
_audit_update_record
;
2022-09-01 deposited with the CCDC.	2022-12-30 downloaded from the CCDC.
;
_cell_angle_alpha 90.0000
_cell_angle_beta 107.412(5)
_cell_angle_gamma 90.0000
_cell_formula_units_Z 4
_cell_length_a 20.0556(10)
_cell_length_b 13.4841(5)
_cell_length_c 16.4559(7)
_cell_measurement_reflns_used 11162
_cell_measurement_temperature 133
_cell_measurement_theta_max 31.25
_cell_measurement_theta_min 1.83
_cell_volume 4246.3(3)
_computing_cell_refinement 'CrysAlisPro 1.171.41.93a (Rigaku OD, 2020)'
_computing_data_collection 'CrysAlisPro 1.171.41.93a (Rigaku OD, 2020)'
_computing_data_reduction 'CrysAlisPro 1.171.41.93a (Rigaku OD, 2020)'
_computing_molecular_graphics 'CrystalStructure 4.3'
_computing_publication_material 'CrystalStructure 4.3 (Rigaku, 2019)'
_computing_structure_refinement 'SHELXL Version 2017/1 (Sheldrick, 2008)'
_computing_structure_solution 'SHELXT Version 2014/5 (Sheldrick, 2014)'
_diffrn_ambient_temperature 133
_diffrn_detector_area_resol_mean 28.626
_diffrn_measured_fraction_theta_full 0.993
_diffrn_measured_fraction_theta_max 0.910
_diffrn_measurement_device_type 'Rigaku Saturn724'
_diffrn_measurement_method \w
_diffrn_radiation_type 'Mo K\a'
_diffrn_radiation_wavelength 0.71075
_diffrn_reflns_av_R_equivalents 0.0386
_diffrn_reflns_av_unetI/netI 0.0483
_diffrn_reflns_Laue_measured_fraction_full 0.993
_diffrn_reflns_Laue_measured_fraction_max 0.910
_diffrn_reflns_limit_h_max 28
_diffrn_reflns_limit_h_min -23
_diffrn_reflns_limit_k_max 17
_diffrn_reflns_limit_k_min -18
_diffrn_reflns_limit_l_max 23
_diffrn_reflns_limit_l_min -23
_diffrn_reflns_number 19705
_diffrn_reflns_point_group_measured_fraction_full 0.993
_diffrn_reflns_point_group_measured_fraction_max 0.910
_diffrn_reflns_theta_full 25.242
_diffrn_reflns_theta_max 31.180
_diffrn_reflns_theta_min 1.848
_diffrn_standards_number 0
_exptl_absorpt_coefficient_mu 0.383
_exptl_absorpt_correction_T_max 0.989
_exptl_absorpt_correction_T_min 0.581
_exptl_absorpt_correction_type multi-scan
_exptl_absorpt_process_details
;
CrysAlisPro 1.171.41.93a (Rigaku Oxford Diffraction, 2020)
Empirical absorption correction using spherical harmonics,
implemented in SCALE3 ABSPACK scaling algorithm.
;
_exptl_crystal_colour colorless
_exptl_crystal_density_diffrn 1.024
_exptl_crystal_density_method 'not measured'
_exptl_crystal_description platelet
_exptl_crystal_F_000 1424.00
_exptl_crystal_size_max 0.200
_exptl_crystal_size_mid 0.200
_exptl_crystal_size_min 0.030
_refine_diff_density_max 0.35
_refine_diff_density_min -0.31
_refine_ls_extinction_method none
_refine_ls_goodness_of_fit_ref 1.025
_refine_ls_hydrogen_treatment constr
_refine_ls_number_parameters 213
_refine_ls_number_reflns 6256
_refine_ls_number_restraints 0
_refine_ls_R_factor_all 0.0743
_refine_ls_R_factor_gt 0.0497
_refine_ls_shift/su_max 0.000
_refine_ls_structure_factor_coef Fsqd
_refine_ls_weighting_details 'w = 1/[\s^2^(Fo^2^)+(0.0681P)^2^+2.1911P] where P=(Fo^2^+2Fc^2^)/3'
_refine_ls_weighting_scheme calc
_refine_ls_wR_factor_gt 0.1210
_refine_ls_wR_factor_ref 0.1327
_reflns_Friedel_coverage 0.000
_reflns_number_gt 4607
_reflns_number_total 6256
_reflns_threshold_expression F^2^>2.0\s(F^2^)
_cod_data_source_file d2sc06011f2.cif
_cod_data_source_block Fe(iPrImMe)2(Mes)2
_cod_depositor_comments 'Adding full bibliography for 1568315--1568318.cif.'
_cod_database_code 1568315

loop_
_space_group_symop_operation_xyz
'x, y, z'
'-x, y, -z+1/2'
'x+1/2, y+1/2, z'
'-x+1/2, y+1/2, -z+1/2'
'-x, -y, -z'
'x, -y, z-1/2'
'-x+1/2, -y+1/2, -z'
'x+1/2, -y+1/2, z-1/2'

loop_
_atom_site_label
_atom_site_type_symbol
_atom_site_fract_x
_atom_site_fract_y
_atom_site_fract_z
_atom_site_U_iso_or_equiv
_atom_site_adp_type
_atom_site_occupancy
_atom_site_site_symmetry_order
_atom_site_calc_flag
_atom_site_refinement_flags_posn
_atom_site_refinement_flags_adp
_atom_site_refinement_flags_occupancy
_atom_site_disorder_assembly
_atom_site_disorder_group
Fe1 Fe 0.500000 0.74838(2) 0.250000 0.01639(10) Uani 1 2 d S T P . .
N1 N 0.35038(7) 0.81364(10) 0.15767(9) 0.0204(3) Uani 1 1 d . . . . .
N2 N 0.34973(7) 0.68233(11) 0.23013(9) 0.0233(3) Uani 1 1 d . . . . .
C1 C 0.50051(8) 0.74776(12) 0.37524(10) 0.0202(3) Uani 1 1 d . . . . .
C2 C 0.52836(8) 0.66870(13) 0.43121(11) 0.0228(3) Uani 1 1 d . . . . .
C3 C 0.52786(9) 0.66855(15) 0.51590(11) 0.0296(4) Uani 1 1 d . . . . .
H3 H 0.546534 0.613139 0.550983 0.036 Uiso 1 1 calc R U . . .
C4 C 0.50098(10) 0.74673(15) 0.54968(11) 0.0335(4) Uani 1 1 d . . . . .
C5 C 0.47391(9) 0.82565(15) 0.49690(12) 0.0318(4) Uani 1 1 d . . . . .
H5 H 0.455752 0.880939 0.519162 0.038 Uiso 1 1 calc R U . . .
C6 C 0.47249(9) 0.82646(13) 0.41146(11) 0.0241(3) Uani 1 1 d . . . . .
C7 C 0.56053(9) 0.57981(13) 0.40190(12) 0.0291(4) Uani 1 1 d . . . . .
H7A H 0.553089 0.520783 0.432845 0.035 Uiso 1 1 calc R U . . .
H7B H 0.610774 0.590850 0.413125 0.035 Uiso 1 1 calc R U . . .
H7C H 0.538636 0.569988 0.340687 0.035 Uiso 1 1 calc R U . . .
C8 C 0.50101(14) 0.7464(2) 0.64124(14) 0.0523(6) Uani 1 1 d . . . . .
H8A H 0.452952 0.752860 0.643602 0.063 Uiso 1 1 calc R U . . .
H8B H 0.529022 0.802162 0.671430 0.063 Uiso 1 1 calc R U . . .
H8C H 0.521072 0.684017 0.668258 0.063 Uiso 1 1 calc R U . . .
C9 C 0.43925(10) 0.91496(14) 0.35905(12) 0.0314(4) Uani 1 1 d . . . . .
H9A H 0.447682 0.974271 0.395114 0.038 Uiso 1 1 calc R U . . .
H9B H 0.388822 0.903926 0.335571 0.038 Uiso 1 1 calc R U . . .
H9C H 0.459615 0.924254 0.312372 0.038 Uiso 1 1 calc R U . . .
C10 C 0.39423(8) 0.74846(11) 0.21087(10) 0.0187(3) Uani 1 1 d . . . . .
C11 C 0.28053(9) 0.78858(14) 0.14392(11) 0.0258(4) Uani 1 1 d . . . . .
C12 C 0.28016(9) 0.70633(15) 0.18934(12) 0.0292(4) Uani 1 1 d . . . . .
C13 C 0.37639(9) 0.90023(12) 0.12146(11) 0.0241(3) Uani 1 1 d . . . . .
H13 H 0.428477 0.898889 0.145189 0.029 Uiso 1 1 calc R U . . .
C14 C 0.35987(10) 0.89210(15) 0.02553(12) 0.0325(4) Uani 1 1 d . . . . .
H14A H 0.309367 0.898734 -0.001101 0.039 Uiso 1 1 calc R U . . .
H14B H 0.375398 0.827412 0.010912 0.039 Uiso 1 1 calc R U . . .
H14C H 0.384183 0.944888 0.004795 0.039 Uiso 1 1 calc R U . . .
C15 C 0.35278(11) 0.99871(13) 0.14840(14) 0.0366(5) Uani 1 1 d . . . . .
H15A H 0.357296 0.996743 0.209342 0.044 Uiso 1 1 calc R U . . .
H15B H 0.303859 1.010679 0.115924 0.044 Uiso 1 1 calc R U . . .
H15C H 0.381957 1.052217 0.137287 0.044 Uiso 1 1 calc R U . . .
C16 C 0.21951(9) 0.84290(16) 0.08683(14) 0.0370(5) Uani 1 1 d . . . . .
H16A H 0.176132 0.815266 0.093125 0.044 Uiso 1 1 calc R U . . .
H16B H 0.219565 0.835791 0.027579 0.044 Uiso 1 1 calc R U . . .
H16C H 0.222779 0.913306 0.102299 0.044 Uiso 1 1 calc R U . . .
C17 C 0.37507(9) 0.59838(13) 0.28828(11) 0.0271(4) Uani 1 1 d . . . . .
H17 H 0.427180 0.598825 0.302721 0.033 Uiso 1 1 calc R U . . .
C18 C 0.35073(12) 0.49771(15) 0.24723(14) 0.0400(5) Uani 1 1 d . . . . .
H18A H 0.357051 0.495442 0.190473 0.048 Uiso 1 1 calc R U . . .
H18B H 0.301209 0.488303 0.242262 0.048 Uiso 1 1 calc R U . . .
H18C H 0.378321 0.444894 0.282671 0.048 Uiso 1 1 calc R U . . .
C19 C 0.35835(10) 0.61102(15) 0.37151(12) 0.0334(4) Uani 1 1 d . . . . .
H19A H 0.307686 0.606953 0.361038 0.040 Uiso 1 1 calc R U . . .
H19B H 0.375191 0.675814 0.396204 0.040 Uiso 1 1 calc R U . . .
H19C H 0.381352 0.558474 0.411158 0.040 Uiso 1 1 calc R U . . .
C20 C 0.21833(10) 0.64942(19) 0.19711(14) 0.0464(6) Uani 1 1 d . . . . .
H20A H 0.216973 0.584261 0.170286 0.056 Uiso 1 1 calc R U . . .
H20B H 0.175431 0.685927 0.168692 0.056 Uiso 1 1 calc R U . . .
H20C H 0.222073 0.640792 0.257449 0.056 Uiso 1 1 calc R U . . .

loop_
_atom_site_aniso_label
_atom_site_aniso_U_11
_atom_site_aniso_U_22
_atom_site_aniso_U_33
_atom_site_aniso_U_23
_atom_site_aniso_U_13
_atom_site_aniso_U_12
Fe1 0.01486(16) 0.01906(15) 0.01501(15) 0.000 0.00409(11) 0.000
N1 0.0172(6) 0.0240(6) 0.0192(7) 0.0010(5) 0.0041(5) 0.0016(5)
N2 0.0172(6) 0.0309(7) 0.0211(7) 0.0044(6) 0.0046(5) -0.0028(6)
C1 0.0154(7) 0.0262(7) 0.0188(7) -0.0009(6) 0.0046(5) -0.0023(6)
C2 0.0171(7) 0.0299(8) 0.0204(8) 0.0017(6) 0.0038(6) -0.0018(6)
C3 0.0233(9) 0.0437(10) 0.0206(8) 0.0080(7) 0.0048(7) 0.0011(8)
C4 0.0264(9) 0.0548(12) 0.0196(8) 0.0004(8) 0.0071(7) -0.0006(8)
C5 0.0272(9) 0.0461(11) 0.0238(9) -0.0072(8) 0.0102(7) 0.0025(8)
C6 0.0204(8) 0.0315(9) 0.0207(8) -0.0022(7) 0.0067(6) -0.0006(7)
C7 0.0292(9) 0.0286(9) 0.0277(9) 0.0058(7) 0.0059(7) 0.0027(7)
C8 0.0494(13) 0.0861(19) 0.0235(10) 0.0021(11) 0.0141(9) 0.0089(12)
C9 0.0352(10) 0.0320(9) 0.0280(9) -0.0027(7) 0.0108(8) 0.0084(8)
C10 0.0178(7) 0.0215(7) 0.0170(7) -0.0005(6) 0.0055(5) 0.0008(6)
C11 0.0156(7) 0.0378(9) 0.0233(8) 0.0004(7) 0.0045(6) 0.0033(7)
C12 0.0167(8) 0.0447(11) 0.0249(9) 0.0024(8) 0.0043(7) -0.0032(7)
C13 0.0234(8) 0.0217(8) 0.0260(9) 0.0038(6) 0.0054(7) 0.0030(6)
C14 0.0305(10) 0.0393(10) 0.0272(9) 0.0090(8) 0.0077(8) 0.0029(8)
C15 0.0395(11) 0.0252(9) 0.0427(12) 0.0017(8) 0.0086(9) 0.0086(8)
C16 0.0192(8) 0.0446(11) 0.0430(12) 0.0028(9) 0.0030(8) 0.0060(8)
C17 0.0255(8) 0.0289(9) 0.0255(9) 0.0068(7) 0.0054(7) -0.0050(7)
C18 0.0461(12) 0.0342(10) 0.0386(11) 0.0030(8) 0.0109(9) -0.0132(9)
C19 0.0321(10) 0.0403(10) 0.0265(9) 0.0077(8) 0.0070(8) -0.0089(8)
C20 0.0222(9) 0.0757(16) 0.0394(12) 0.0166(11) 0.0061(8) -0.0128(10)

loop_
_atom_type_symbol
_atom_type_description
_atom_type_scat_dispersion_real
_atom_type_scat_dispersion_imag
_atom_type_scat_source
C C 0.0033 0.0016
;
International Tables for Crystallography
(Vol. C, Tables 4.2.6.8 and 6.1.1.4)
;
H H 0.0000 0.0000
;
International Tables for Crystallography
(Vol. C, Table 6.1.1.4)
;
Fe Fe 0.3463 0.8444
;
International Tables for Crystallography
(Vol. C, Tables 4.2.6.8 and 6.1.1.4)
;
N N 0.0061 0.0033
;
International Tables for Crystallography
(Vol. C, Tables 4.2.6.8 and 6.1.1.4)
;

loop_
_geom_angle_atom_site_label_1
_geom_angle_atom_site_label_2
_geom_angle_atom_site_label_3
_geom_angle
_geom_angle_site_symmetry_1
_geom_angle_site_symmetry_3
_geom_angle_publ_flag
C10 Fe1 C10 179.94(9) . 2_655 ?
C10 Fe1 C1 89.47(6) . 2_655 ?
C10 Fe1 C1 90.53(6) 2_655 2_655 ?
C10 Fe1 C1 90.53(6) . . ?
C10 Fe1 C1 89.47(6) 2_655 . ?
C1 Fe1 C1 179.53(9) 2_655 . ?
C10 N1 C11 111.90(14) . . ?
C10 N1 C13 122.17(13) . . ?
C11 N1 C13 125.92(14) . . ?
C10 N2 C12 111.51(14) . . ?
C10 N2 C17 122.09(13) . . ?
C12 N2 C17 126.39(14) . . ?
C2 C1 C6 114.95(15) . . ?
C2 C1 Fe1 122.65(12) . . ?
C6 C1 Fe1 122.40(12) . . ?
C3 C2 C1 122.22(16) . . ?
C3 C2 C7 116.72(16) . . ?
C1 C2 C7 121.06(15) . . ?
C4 C3 C2 121.54(17) . . ?
C4 C3 H3 119.2 . . ?
C2 C3 H3 119.2 . . ?
C3 C4 C5 117.74(17) . . ?
C3 C4 C8 121.29(19) . . ?
C5 C4 C8 120.97(19) . . ?
C4 C5 C6 121.70(17) . . ?
C4 C5 H5 119.1 . . ?
C6 C5 H5 119.1 . . ?
C5 C6 C1 121.83(17) . . ?
C5 C6 C9 117.03(16) . . ?
C1 C6 C9 121.14(15) . . ?
C2 C7 H7A 109.5 . . ?
C2 C7 H7B 109.5 . . ?
H7A C7 H7B 109.5 . . ?
C2 C7 H7C 109.5 . . ?
H7A C7 H7C 109.5 . . ?
H7B C7 H7C 109.5 . . ?
C4 C8 H8A 109.5 . . ?
C4 C8 H8B 109.5 . . ?
H8A C8 H8B 109.5 . . ?
C4 C8 H8C 109.5 . . ?
H8A C8 H8C 109.5 . . ?
H8B C8 H8C 109.5 . . ?
C6 C9 H9A 109.5 . . ?
C6 C9 H9B 109.5 . . ?
H9A C9 H9B 109.5 . . ?
C6 C9 H9C 109.5 . . ?
H9A C9 H9C 109.5 . . ?
H9B C9 H9C 109.5 . . ?
N1 C10 N2 103.28(13) . . ?
N1 C10 Fe1 128.25(11) . . ?
N2 C10 Fe1 128.46(12) . . ?
C12 C11 N1 106.48(15) . . ?
C12 C11 C16 128.13(16) . . ?
N1 C11 C16 125.36(17) . . ?
C11 C12 N2 106.82(15) . . ?
C11 C12 C20 128.02(17) . . ?
N2 C12 C20 125.16(18) . . ?
N1 C13 C14 111.69(14) . . ?
N1 C13 C15 113.27(15) . . ?
C14 C13 C15 112.13(15) . . ?
N1 C13 H13 106.4 . . ?
C14 C13 H13 106.4 . . ?
C15 C13 H13 106.4 . . ?
C13 C14 H14A 109.5 . . ?
C13 C14 H14B 109.5 . . ?
H14A C14 H14B 109.5 . . ?
C13 C14 H14C 109.5 . . ?
H14A C14 H14C 109.5 . . ?
H14B C14 H14C 109.5 . . ?
C13 C15 H15A 109.5 . . ?
C13 C15 H15B 109.5 . . ?
H15A C15 H15B 109.5 . . ?
C13 C15 H15C 109.5 . . ?
H15A C15 H15C 109.5 . . ?
H15B C15 H15C 109.5 . . ?
C11 C16 H16A 109.5 . . ?
C11 C16 H16B 109.5 . . ?
H16A C16 H16B 109.5 . . ?
C11 C16 H16C 109.5 . . ?
H16A C16 H16C 109.5 . . ?
H16B C16 H16C 109.5 . . ?
N2 C17 C19 112.01(15) . . ?
N2 C17 C18 113.15(15) . . ?
C19 C17 C18 111.81(15) . . ?
N2 C17 H17 106.4 . . ?
C19 C17 H17 106.4 . . ?
C18 C17 H17 106.4 . . ?
C17 C18 H18A 109.5 . . ?
C17 C18 H18B 109.5 . . ?
H18A C18 H18B 109.5 . . ?
C17 C18 H18C 109.5 . . ?
H18A C18 H18C 109.5 . . ?
H18B C18 H18C 109.5 . . ?
C17 C19 H19A 109.5 . . ?
C17 C19 H19B 109.5 . . ?
H19A C19 H19B 109.5 . . ?
C17 C19 H19C 109.5 . . ?
H19A C19 H19C 109.5 . . ?
H19B C19 H19C 109.5 . . ?
C12 C20 H20A 109.5 . . ?
C12 C20 H20B 109.5 . . ?
H20A C20 H20B 109.5 . . ?
C12 C20 H20C 109.5 . . ?
H20A C20 H20C 109.5 . . ?
H20B C20 H20C 109.5 . . ?

loop_
_geom_bond_atom_site_label_1
_geom_bond_atom_site_label_2
_geom_bond_distance
_geom_bond_site_symmetry_2
_geom_bond_publ_flag
Fe1 C10 2.0240(15) . ?
Fe1 C10 2.0241(15) 2_655 ?
Fe1 C1 2.0578(16) 2_655 ?
Fe1 C1 2.0579(16) . ?
N1 C10 1.3607(19) . ?
N1 C11 1.392(2) . ?
N1 C13 1.475(2) . ?
N2 C10 1.364(2) . ?
N2 C12 1.393(2) . ?
N2 C17 1.471(2) . ?
C1 C2 1.410(2) . ?
C1 C6 1.413(2) . ?
C2 C3 1.397(2) . ?
C2 C7 1.507(2) . ?
C3 C4 1.375(3) . ?
C3 H3 0.9500 . ?
C4 C5 1.378(3) . ?
C4 C8 1.507(3) . ?
C5 C6 1.398(2) . ?
C5 H5 0.9500 . ?
C6 C9 1.506(2) . ?
C7 H7A 0.9800 . ?
C7 H7B 0.9800 . ?
C7 H7C 0.9800 . ?
C8 H8A 0.9800 . ?
C8 H8B 0.9800 . ?
C8 H8C 0.9800 . ?
C9 H9A 0.9800 . ?
C9 H9B 0.9800 . ?
C9 H9C 0.9800 . ?
C11 C12 1.339(3) . ?
C11 C16 1.493(2) . ?
C12 C20 1.496(3) . ?
C13 C14 1.517(3) . ?
C13 C15 1.520(2) . ?
C13 H13 1.0000 . ?
C14 H14A 0.9800 . ?
C14 H14B 0.9800 . ?
C14 H14C 0.9800 . ?
C15 H15A 0.9800 . ?
C15 H15B 0.9800 . ?
C15 H15C 0.9800 . ?
C16 H16A 0.9800 . ?
C16 H16B 0.9800 . ?
C16 H16C 0.9800 . ?
C17 C19 1.514(3) . ?
C17 C18 1.530(3) . ?
C17 H17 1.0000 . ?
C18 H18A 0.9800 . ?
C18 H18B 0.9800 . ?
C18 H18C 0.9800 . ?
C19 H19A 0.9800 . ?
C19 H19B 0.9800 . ?
C19 H19C 0.9800 . ?
C20 H20A 0.9800 . ?
C20 H20B 0.9800 . ?
C20 H20C 0.9800 . ?

loop_
_geom_torsion_atom_site_label_1
_geom_torsion_atom_site_label_2
_geom_torsion_atom_site_label_3
_geom_torsion_atom_site_label_4
_geom_torsion
_geom_torsion_site_symmetry_1
_geom_torsion_site_symmetry_2
_geom_torsion_site_symmetry_3
_geom_torsion_site_symmetry_4
_geom_torsion_publ_flag
C6 C1 C2 C3 0.2(2) . . . . ?
Fe1 C1 C2 C3 -179.38(13) . . . . ?
C6 C1 C2 C7 -179.58(15) . . . . ?
Fe1 C1 C2 C7 0.8(2) . . . . ?
C1 C2 C3 C4 -1.0(3) . . . . ?
C7 C2 C3 C4 178.78(16) . . . . ?
C2 C3 C4 C5 0.4(3) . . . . ?
C2 C3 C4 C8 -179.61(19) . . . . ?
C3 C4 C5 C6 1.0(3) . . . . ?
C8 C4 C5 C6 -178.99(19) . . . . ?
C4 C5 C6 C1 -1.8(3) . . . . ?
C4 C5 C6 C9 177.79(17) . . . . ?
C2 C1 C6 C5 1.2(2) . . . . ?
Fe1 C1 C6 C5 -179.22(13) . . . . ?
C2 C1 C6 C9 -178.46(16) . . . . ?
Fe1 C1 C6 C9 1.2(2) . . . . ?
C11 N1 C10 N2 -0.24(18) . . . . ?
C13 N1 C10 N2 178.99(14) . . . . ?
C11 N1 C10 Fe1 178.70(12) . . . . ?
C13 N1 C10 Fe1 -2.1(2) . . . . ?
C12 N2 C10 N1 0.23(18) . . . . ?
C17 N2 C10 N1 -178.89(14) . . . . ?
C12 N2 C10 Fe1 -178.71(12) . . . . ?
C17 N2 C10 Fe1 2.2(2) . . . . ?
C10 N1 C11 C12 0.2(2) . . . . ?
C13 N1 C11 C12 -179.03(16) . . . . ?
C10 N1 C11 C16 -178.01(17) . . . . ?
C13 N1 C11 C16 2.8(3) . . . . ?
N1 C11 C12 N2 0.0(2) . . . . ?
C16 C11 C12 N2 178.09(18) . . . . ?
N1 C11 C12 C20 179.5(2) . . . . ?
C16 C11 C12 C20 -2.4(4) . . . . ?
C10 N2 C12 C11 -0.1(2) . . . . ?
C17 N2 C12 C11 178.93(17) . . . . ?
C10 N2 C12 C20 -179.70(19) . . . . ?
C17 N2 C12 C20 -0.6(3) . . . . ?
C10 N1 C13 C14 114.31(17) . . . . ?
C11 N1 C13 C14 -66.6(2) . . . . ?
C10 N1 C13 C15 -117.93(17) . . . . ?
C11 N1 C13 C15 61.2(2) . . . . ?
C10 N2 C17 C19 110.49(18) . . . . ?
C12 N2 C17 C19 -68.5(2) . . . . ?
C10 N2 C17 C18 -122.02(18) . . . . ?
C12 N2 C17 C18 59.0(2) . . . . ?
